data_7132163
loop_
_publ_author_name
'Fang, Xiangdong'

_publ_section_title
;
 Copper-Catalyzed Nitration of Electron-Deficient BN-Naphthalene
;
_journal_name_full 'Chemical Communications'
_journal_paper_doi 10.1039/D3CC04359B
_journal_year 2023
_chemical_formula_moiety 'C8 H6 B I2 N'
_chemical_formula_sum 'C8 H6 B I2 N'
_chemical_formula_weight 380.75
_chemical_melting_point 436.35
_chemical_name_systematic 1,8-Diiodo-9,10-BN-Naphthalene
_chemical_properties_physical Light-sensitive,Photo-sensitive
_space_group_crystal_system triclinic
_space_group_IT_number 2
_space_group_name_Hall '-P 1'
_space_group_name_H-M_alt 'P -1'
_atom_sites_solution_hydrogens geom
_atom_sites_solution_primary dual
_audit_creation_date 2022-12-15
_audit_creation_method
;
Olex2 1.5
(compiled 2021.08.20 svn.r13c46975 for OlexSys, GUI svn.r6396)
;
_audit_update_record
;
2023-08-22 deposited with the CCDC.	2023-09-27 downloaded from the CCDC.
;
_cell_angle_alpha 109.617(9)
_cell_angle_beta 106.009(9)
_cell_angle_gamma 102.214(7)
_cell_formula_units_Z 6
_cell_length_a 8.561(4)
_cell_length_b 13.824(6)
_cell_length_c 14.980(5)
_cell_measurement_reflns_used 8550
_cell_measurement_temperature 283(2)
_cell_measurement_theta_max 25.791
_cell_measurement_theta_min 2.628
_cell_volume 1511.9(11)
_computing_cell_refinement 'SAINT V8.40A (Bruker, 2019)'
_computing_data_reduction 'SAINT V8.40A (Bruker, 2019)'
_computing_molecular_graphics 'Olex2 1.5 (Dolomanov et al., 2009)'
_computing_publication_material 'Olex2 1.5 (Dolomanov et al., 2009)'
_computing_structure_refinement 'SHELXL 2018/3 (Sheldrick, 2015)'
_computing_structure_solution 'SHELXT 2014/5 (Sheldrick, 2014)'
_diffrn_ambient_temperature 283.0
_diffrn_measured_fraction_theta_full 0.999
_diffrn_measured_fraction_theta_max 0.998
_diffrn_measurement_device_type 'Bruker APEX-III CMOS'
_diffrn_measurement_method '\f and \w scans'
_diffrn_radiation_type MoK\a
_diffrn_radiation_wavelength 0.71073
_diffrn_reflns_av_R_equivalents 0.0573
_diffrn_reflns_av_unetI/netI 0.0486
_diffrn_reflns_Laue_measured_fraction_full 0.999
_diffrn_reflns_Laue_measured_fraction_max 0.998
_diffrn_reflns_limit_h_max 10
_diffrn_reflns_limit_h_min -10
_diffrn_reflns_limit_k_max 17
_diffrn_reflns_limit_k_min -17
_diffrn_reflns_limit_l_max 18
_diffrn_reflns_limit_l_min -18
_diffrn_reflns_number 25929
_diffrn_reflns_point_group_measured_fraction_full 0.999
_diffrn_reflns_point_group_measured_fraction_max 0.998
_diffrn_reflns_theta_full 25.242
_diffrn_reflns_theta_max 26.029
_diffrn_reflns_theta_min 2.712
_diffrn_source_current 30.0
_diffrn_source_power 1.5
_diffrn_source_voltage 50.0
_diffrn_standards_number 0
_exptl_absorpt_coefficient_mu 6.183
_exptl_absorpt_correction_T_max 0.7453
_exptl_absorpt_correction_T_min 0.4908
_exptl_absorpt_correction_type multi-scan
_exptl_absorpt_process_details
;
SADABS-2016/2 (Bruker,2016/2) was used for absorption correction.
wR2(int) was 0.1326 before and 0.0632 after correction.
The Ratio of minimum to maximum transmission is 0.6585.
The \l/2 correction factor is Not present.
;
_exptl_crystal_colour colourless
_exptl_crystal_colour_primary colourless
_exptl_crystal_density_diffrn 2.509
_exptl_crystal_description sheet
_exptl_crystal_F_000 1032
_exptl_crystal_recrystallization_method 'Re-crystallisation from solvent'
_exptl_crystal_size_max 0.18
_exptl_crystal_size_mid 0.17
_exptl_crystal_size_min 0.05
_refine_diff_density_max 1.139
_refine_diff_density_min -1.801
_refine_diff_density_rms 0.183
_refine_ls_extinction_method none
_refine_ls_goodness_of_fit_ref 1.022
_refine_ls_hydrogen_treatment constr
_refine_ls_matrix_type full
_refine_ls_number_parameters 325
_refine_ls_number_reflns 5961
_refine_ls_number_restraints 4
_refine_ls_restrained_S_all 1.023
_refine_ls_R_factor_all 0.0875
_refine_ls_R_factor_gt 0.0487
_refine_ls_shift/su_max 0.000
_refine_ls_shift/su_mean 0.000
_refine_ls_structure_factor_coef Fsqd
_refine_ls_weighting_details 'w=1/[\s^2^(Fo^2^)+(0.0347P)^2^+7.8748P] where P=(Fo^2^+2Fc^2^)/3'
_refine_ls_weighting_scheme calc
_refine_ls_wR_factor_gt 0.0962
_refine_ls_wR_factor_ref 0.1142
_reflns_Friedel_coverage 0.000
_reflns_number_gt 3878
_reflns_number_total 5961
_reflns_threshold_expression 'I > 2\s(I)'
_cod_data_source_file d3cc04359b2.cif
_cod_data_source_block 221205a_a
_cod_depositor_comments
;
The following automatic conversions were performed:

data item '_chemical_melting_point' value '163.2oC' was changed to
'436.35' -- it was converted from degrees Celsius (C) to kelvins (K).

Automatic conversion script
Id: cif_fix_values 8170 2020-07-09 18:12:32Z antanas 

2025-01-11
Z value and formula fixed to values more according to usual
chemical conventions.                 miguel
;
_cod_original_formula_sum 'C24 H18 B3 I6 N3'
_cod_original_formula_weight 1142.24
_cod_original_formula_moiety '3(C8 H6 B I2 N)'
_cod_original_formula_units_Z 2
_cod_original_cell_volume 1512.0(11)
_cod_database_code 7132163
_shelx_shelxl_version_number 2018/3
_shelx_space_group_comment
;
The symmetry employed for this shelxl refinement is uniquely defined
by the following loop, which should always be used as a source of
symmetry information in preference to the above space-group names.
They are only intended as comments.
;
_shelx_estimated_absorpt_t_max 0.747
_shelx_estimated_absorpt_t_min 0.402
_olex2_refinement_description
;
1. Fixed Uiso
 At 1.2 times of:
  All C(H) groups
2. Restrained distances
 N2-C13 \\sim N2-C12
 with sigma of 0.01
 C12-C11 \\sim C14-C13
 with sigma of 0.01
 C15-C14 \\sim C11-C10
 with sigma of 0.01
 C9-C10 \\sim C16-C15
 with sigma of 0.01
3.a Aromatic/amide H refined with riding coordinates:
 C2(H2), C3(H3), C4(H4), C6(H6), C7(H7), C8(H8), C10(H10), C11(H11), C12(H12),
 C13(H13), C14(H14), C15(H15), C18(H18), C19(H19), C20(H20), C21(H21), C22(H22),
  C23(H23)
;
_olex2_submission_special_instructions 'No special instructions were received'

loop_
_space_group_symop_operation_xyz
'x, y, z'
'-x, -y, -z'

loop_
_atom_site_label
_atom_site_type_symbol
_atom_site_fract_x
_atom_site_fract_y
_atom_site_fract_z
_atom_site_U_iso_or_equiv
_atom_site_adp_type
_atom_site_occupancy
_atom_site_site_symmetry_order
_atom_site_calc_flag
_atom_site_refinement_flags_posn
_atom_site_refinement_flags_adp
_atom_site_refinement_flags_occupancy
_atom_site_disorder_assembly
_atom_site_disorder_group
I1 I 1.14362(8) 0.82026(5) 0.85716(5) 0.0643(2) Uani 1 1 d . . . . .
I2 I 0.84396(8) 0.54206(5) 0.66566(5) 0.06288(19) Uani 1 1 d . . . . .
I3 I 0.94431(10) 0.68028(6) 0.48207(7) 0.0925(3) Uani 1 1 d . . . . .
I4 I 0.59128(11) 0.79143(7) 0.50173(7) 0.0903(3) Uani 1 1 d . . . . .
I5 I 0.40442(9) 0.15968(6) 0.96524(6) 0.0769(2) Uani 1 1 d . . . . .
I6 I 0.09768(9) 0.30935(6) 1.00322(6) 0.0708(2) Uani 1 1 d . . . . .
N1 N 0.5815(8) 0.7929(5) 0.7492(5) 0.0463(16) Uani 1 1 d . . . . .
N2 N 0.9059(10) 0.9234(6) 0.3438(5) 0.065(2) Uani 1 1 d D . . . .
N3 N 0.4308(9) 0.4193(5) 0.8434(5) 0.0498(17) Uani 1 1 d . . . . .
C1 C 0.9017(10) 0.8441(7) 0.8211(6) 0.0449(19) Uani 1 1 d . . . . .
C2 C 0.9124(12) 0.9492(7) 0.8692(7) 0.054(2) Uani 1 1 d . . . . .
H2 H 1.019426 1.003559 0.908655 0.065 Uiso 1 1 calc R U . . .
C3 C 0.7590(14) 0.9750(7) 0.8587(7) 0.060(2) Uani 1 1 d . . . . .
H3 H 0.767511 1.047071 0.892639 0.072 Uiso 1 1 calc R U . . .
C4 C 0.6085(13) 0.9032(8) 0.8041(7) 0.057(2) Uani 1 1 d . . . . .
H4 H 0.512798 0.925558 0.800970 0.068 Uiso 1 1 calc R U . . .
C5 C 0.6743(11) 0.6317(7) 0.6858(6) 0.047(2) Uani 1 1 d . . . . .
C6 C 0.5054(12) 0.5706(7) 0.6306(7) 0.058(2) Uani 1 1 d . . . . .
H6 H 0.474579 0.496686 0.589755 0.069 Uiso 1 1 calc R U . . .
C7 C 0.3749(12) 0.6196(8) 0.6352(7) 0.061(2) Uani 1 1 d . . . . .
H7 H 0.259927 0.576112 0.597278 0.073 Uiso 1 1 calc R U . . .
C8 C 0.4108(11) 0.7221(8) 0.6901(7) 0.052(2) Uani 1 1 d . . . . .
H8 H 0.320955 0.749899 0.690442 0.063 Uiso 1 1 calc R U . . .
C9 C 0.9630(12) 0.7792(7) 0.4027(7) 0.059(2) Uani 1 1 d D . . . .
C10 C 1.0820(15) 0.7768(10) 0.3583(9) 0.087(3) Uani 1 1 d D . . . .
H10 H 1.141144 0.727832 0.360173 0.105 Uiso 1 1 calc R U . . .
C11 C 1.1166(18) 0.8395(11) 0.3136(10) 0.105(4) Uani 1 1 d D . . . .
H11 H 1.201758 0.834463 0.286587 0.125 Uiso 1 1 calc R U . . .
C12 C 1.0352(15) 0.9130(10) 0.3038(8) 0.089(4) Uani 1 1 d D . . . .
H12 H 1.065351 0.955898 0.270734 0.107 Uiso 1 1 calc R U . . .
C13 C 0.8248(16) 1.0007(8) 0.3365(8) 0.089(4) Uani 1 1 d D . . . .
H13 H 0.862883 1.047523 0.308680 0.107 Uiso 1 1 calc R U . . .
C14 C 0.6901(17) 1.0091(8) 0.3695(7) 0.079(4) Uani 1 1 d D . . . .
H14 H 0.632465 1.056354 0.357971 0.095 Uiso 1 1 calc R U . . .
C15 C 0.6452(14) 0.9525(9) 0.4153(9) 0.085(3) Uani 1 1 d D . . . .
H15 H 0.559253 0.964275 0.439988 0.102 Uiso 1 1 calc R U . . .
C16 C 0.7126(12) 0.8754(7) 0.4315(7) 0.059(2) Uani 1 1 d D . . . .
C17 C 0.4583(11) 0.2701(7) 0.9007(7) 0.053(2) Uani 1 1 d . . . . .
C18 C 0.5842(13) 0.2630(8) 0.8633(8) 0.072(3) Uani 1 1 d . . . . .
H18 H 0.636328 0.210935 0.866254 0.087 Uiso 1 1 calc R U . . .
C19 C 0.6372(15) 0.3332(10) 0.8201(9) 0.087(4) Uani 1 1 d . . . . .
H19 H 0.728649 0.328911 0.798708 0.105 Uiso 1 1 calc R U . . .
C20 C 0.5627(15) 0.4056(8) 0.8083(7) 0.073(3) Uani 1 1 d . . . . .
H20 H 0.599277 0.447690 0.776050 0.088 Uiso 1 1 calc R U . . .
C21 C 0.3665(14) 0.4985(7) 0.8313(7) 0.062(3) Uani 1 1 d . . . . .
H21 H 0.411723 0.538855 0.799948 0.075 Uiso 1 1 calc R U . . .
C22 C 0.2420(14) 0.5201(8) 0.8625(8) 0.071(3) Uani 1 1 d . . . . .
H22 H 0.202451 0.575000 0.853022 0.085 Uiso 1 1 calc R U . . .
C23 C 0.1685(12) 0.4603(8) 0.9101(8) 0.067(3) Uani 1 1 d . . . . .
H23 H 0.079903 0.475773 0.930316 0.080 Uiso 1 1 calc R U . . .
C24 C 0.2245(11) 0.3815(7) 0.9265(6) 0.050(2) Uani 1 1 d . . . . .
B1 B 0.7280(12) 0.7527(7) 0.7515(7) 0.044(2) Uani 1 1 d . . . . .
B2 B 0.8556(13) 0.8538(8) 0.3957(7) 0.052(3) Uani 1 1 d . . . . .
B3 B 0.3658(12) 0.3518(7) 0.8925(7) 0.042(2) Uani 1 1 d . . . . .

loop_
_atom_site_aniso_label
_atom_site_aniso_U_11
_atom_site_aniso_U_22
_atom_site_aniso_U_33
_atom_site_aniso_U_23
_atom_site_aniso_U_13
_atom_site_aniso_U_12
I1 0.0482(4) 0.0638(4) 0.0834(5) 0.0334(4) 0.0265(3) 0.0174(3)
I2 0.0716(4) 0.0544(4) 0.0717(4) 0.0266(3) 0.0325(3) 0.0306(3)
I3 0.0801(5) 0.0732(5) 0.1272(7) 0.0595(5) 0.0197(5) 0.0283(4)
I4 0.1062(6) 0.1015(6) 0.1058(6) 0.0632(5) 0.0705(5) 0.0428(5)
I5 0.0610(4) 0.0716(5) 0.1117(6) 0.0613(4) 0.0229(4) 0.0235(3)
I6 0.0727(4) 0.0741(5) 0.0822(5) 0.0386(4) 0.0473(4) 0.0229(3)
N1 0.050(4) 0.055(4) 0.041(4) 0.023(3) 0.021(3) 0.020(3)
N2 0.080(6) 0.053(5) 0.045(4) 0.015(4) 0.019(4) 0.008(4)
N3 0.061(5) 0.049(4) 0.039(4) 0.021(3) 0.021(3) 0.010(3)
C1 0.039(5) 0.052(5) 0.047(5) 0.028(4) 0.013(4) 0.014(4)
C2 0.054(5) 0.049(5) 0.057(5) 0.024(4) 0.015(4) 0.018(4)
C3 0.090(8) 0.039(5) 0.054(6) 0.017(4) 0.031(6) 0.025(5)
C4 0.069(7) 0.074(7) 0.057(6) 0.040(5) 0.034(5) 0.047(6)
C5 0.054(5) 0.045(5) 0.042(5) 0.019(4) 0.019(4) 0.014(4)
C6 0.069(6) 0.047(5) 0.049(5) 0.019(4) 0.020(5) 0.009(5)
C7 0.045(5) 0.063(7) 0.057(6) 0.018(5) 0.013(4) 0.005(5)
C8 0.039(5) 0.076(7) 0.062(6) 0.040(5) 0.023(4) 0.035(5)
C9 0.062(6) 0.043(5) 0.059(6) 0.014(4) 0.019(5) 0.011(4)
C10 0.086(8) 0.079(8) 0.096(9) 0.029(7) 0.042(7) 0.028(7)
C11 0.113(11) 0.094(10) 0.112(11) 0.028(9) 0.072(9) 0.031(9)
C12 0.110(10) 0.080(8) 0.052(6) 0.019(6) 0.041(7) -0.015(7)
C13 0.142(12) 0.047(6) 0.054(6) 0.027(5) 0.013(7) 0.008(7)
C14 0.148(11) 0.064(7) 0.047(6) 0.032(5) 0.027(7) 0.076(8)
C15 0.075(8) 0.089(9) 0.078(8) 0.009(7) 0.032(6) 0.042(7)
C16 0.068(6) 0.061(6) 0.053(5) 0.029(5) 0.024(5) 0.024(5)
C17 0.050(5) 0.042(5) 0.052(5) 0.015(4) 0.011(4) 0.004(4)
C18 0.066(7) 0.058(6) 0.094(8) 0.019(6) 0.044(6) 0.023(5)
C19 0.088(8) 0.080(8) 0.100(9) 0.020(7) 0.068(7) 0.026(7)
C20 0.098(8) 0.060(6) 0.060(6) 0.017(5) 0.048(6) 0.011(6)
C21 0.093(8) 0.045(5) 0.044(5) 0.026(4) 0.018(5) 0.012(5)
C22 0.089(8) 0.055(6) 0.069(7) 0.036(5) 0.015(6) 0.026(6)
C23 0.058(6) 0.066(6) 0.079(7) 0.032(6) 0.024(5) 0.026(5)
C24 0.047(5) 0.050(5) 0.050(5) 0.023(4) 0.015(4) 0.014(4)
B1 0.047(6) 0.049(6) 0.046(5) 0.029(5) 0.023(5) 0.015(4)
B2 0.056(6) 0.050(6) 0.035(5) 0.013(5) 0.010(5) 0.004(5)
B3 0.048(5) 0.039(5) 0.034(5) 0.012(4) 0.016(4) 0.010(4)

loop_
_atom_type_symbol
_atom_type_description
_atom_type_scat_dispersion_real
_atom_type_scat_dispersion_imag
_atom_type_scat_source
C C 0.0033 0.0016 'International Tables Vol C Tables 4.2.6.8 and 6.1.1.4'
H H 0.0000 0.0000 'International Tables Vol C Tables 4.2.6.8 and 6.1.1.4'
B B 0.0013 0.0007 'International Tables Vol C Tables 4.2.6.8 and 6.1.1.4'
I I -0.4742 1.8119 'International Tables Vol C Tables 4.2.6.8 and 6.1.1.4'
N N 0.0061 0.0033 'International Tables Vol C Tables 4.2.6.8 and 6.1.1.4'

loop_
_geom_angle_atom_site_label_1
_geom_angle_atom_site_label_2
_geom_angle_atom_site_label_3
_geom_angle
_geom_angle_site_symmetry_1
_geom_angle_site_symmetry_3
_geom_angle_publ_flag
C4 N1 C8 118.1(7) . . ?
C4 N1 B1 120.8(7) . . ?
C8 N1 B1 121.0(7) . . ?
C12 N2 C13 120.2(10) . . ?
C12 N2 B2 120.3(8) . . ?
C13 N2 B2 119.5(8) . . ?
C20 N3 B3 121.2(8) . . ?
C21 N3 C20 116.8(8) . . ?
C21 N3 B3 122.0(8) . . ?
C2 C1 I1 113.3(6) . . ?
C2 C1 B1 122.0(8) . . ?
B1 C1 I1 124.6(6) . . ?
C1 C2 H2 120.4 . . ?
C1 C2 C3 119.2(8) . . ?
C3 C2 H2 120.4 . . ?
C2 C3 H3 118.6 . . ?
C4 C3 C2 122.7(9) . . ?
C4 C3 H3 118.6 . . ?
N1 C4 H4 118.4 . . ?
C3 C4 N1 123.2(8) . . ?
C3 C4 H4 118.4 . . ?
C6 C5 I2 113.4(6) . . ?
C6 C5 B1 120.9(8) . . ?
B1 C5 I2 125.7(6) . . ?
C5 C6 H6 119.9 . . ?
C5 C6 C7 120.1(8) . . ?
C7 C6 H6 119.9 . . ?
C6 C7 H7 118.8 . . ?
C8 C7 C6 122.4(8) . . ?
C8 C7 H7 118.8 . . ?
N1 C8 H8 119.0 . . ?
C7 C8 N1 122.0(8) . . ?
C7 C8 H8 119.0 . . ?
C10 C9 I3 116.3(8) . . ?
C10 C9 B2 119.9(9) . . ?
B2 C9 I3 123.7(6) . . ?
C9 C10 H10 118.5 . . ?
C11 C10 C9 123.0(12) . . ?
C11 C10 H10 118.5 . . ?
C10 C11 H11 118.0 . . ?
C10 C11 C12 123.9(12) . . ?
C12 C11 H11 118.0 . . ?
N2 C12 H12 120.1 . . ?
C11 C12 N2 119.8(10) . . ?
C11 C12 H12 120.1 . . ?
N2 C13 H13 119.0 . . ?
C14 C13 N2 122.0(9) . . ?
C14 C13 H13 119.0 . . ?
C13 C14 H14 119.9 . . ?
C15 C14 C13 120.2(9) . . ?
C15 C14 H14 119.9 . . ?
C14 C15 H15 117.2 . . ?
C14 C15 C16 125.6(10) . . ?
C16 C15 H15 117.2 . . ?
C15 C16 I4 114.0(7) . . ?
C15 C16 B2 120.1(9) . . ?
B2 C16 I4 125.8(6) . . ?
C18 C17 I5 114.2(7) . . ?
C18 C17 B3 120.5(8) . . ?
B3 C17 I5 125.3(6) . . ?
C17 C18 H18 119.6 . . ?
C17 C18 C19 120.7(10) . . ?
C19 C18 H18 119.6 . . ?
C18 C19 H19 118.5 . . ?
C20 C19 C18 123.1(10) . . ?
C20 C19 H19 118.5 . . ?
N3 C20 H20 119.5 . . ?
C19 C20 N3 121.0(9) . . ?
C19 C20 H20 119.5 . . ?
N3 C21 H21 118.8 . . ?
C22 C21 N3 122.5(8) . . ?
C22 C21 H21 118.8 . . ?
C21 C22 H22 119.7 . . ?
C21 C22 C23 120.7(9) . . ?
C23 C22 H22 119.7 . . ?
C22 C23 H23 119.4 . . ?
C24 C23 C22 121.3(9) . . ?
C24 C23 H23 119.4 . . ?
C23 C24 I6 113.2(7) . . ?
C23 C24 B3 121.1(8) . . ?
B3 C24 I6 125.7(6) . . ?
N1 B1 C1 111.9(7) . . ?
N1 B1 C5 113.5(7) . . ?
C5 B1 C1 134.6(8) . . ?
N2 B2 C9 112.9(8) . . ?
N2 B2 C16 112.4(8) . . ?
C16 B2 C9 134.7(9) . . ?
N3 B3 C17 113.5(7) . . ?
N3 B3 C24 112.5(7) . . ?
C24 B3 C17 134.0(8) . . ?

loop_
_geom_bond_atom_site_label_1
_geom_bond_atom_site_label_2
_geom_bond_distance
_geom_bond_site_symmetry_2
_geom_bond_publ_flag
I1 C1 2.117(8) . ?
I2 C5 2.119(8) . ?
I3 C9 2.100(9) . ?
I4 C16 2.108(9) . ?
I5 C17 2.102(9) . ?
I6 C24 2.119(8) . ?
N1 C4 1.400(11) . ?
N1 C8 1.405(11) . ?
N1 B1 1.472(11) . ?
N2 C12 1.408(10) . ?
N2 C13 1.410(10) . ?
N2 B2 1.492(12) . ?
N3 C20 1.392(12) . ?
N3 C21 1.368(11) . ?
N3 B3 1.479(11) . ?
C1 C2 1.357(11) . ?
C1 B1 1.536(12) . ?
C2 H2 0.9300 . ?
C2 C3 1.414(13) . ?
C3 H3 0.9300 . ?
C3 C4 1.283(13) . ?
C4 H4 0.9300 . ?
C5 C6 1.358(12) . ?
C5 B1 1.516(12) . ?
C6 H6 0.9300 . ?
C6 C7 1.429(13) . ?
C7 H7 0.9300 . ?
C7 C8 1.294(12) . ?
C8 H8 0.9300 . ?
C9 C10 1.362(11) . ?
C9 B2 1.531(14) . ?
C10 H10 0.9300 . ?
C10 C11 1.296(12) . ?
C11 H11 0.9300 . ?
C11 C12 1.373(13) . ?
C12 H12 0.9300 . ?
C13 H13 0.9300 . ?
C13 C14 1.385(13) . ?
C14 H14 0.9300 . ?
C14 C15 1.269(12) . ?
C15 H15 0.9300 . ?
C15 C16 1.373(11) . ?
C16 B2 1.512(14) . ?
C17 C18 1.352(12) . ?
C17 B3 1.528(13) . ?
C18 H18 0.9300 . ?
C18 C19 1.401(15) . ?
C19 H19 0.9300 . ?
C19 C20 1.329(15) . ?
C20 H20 0.9300 . ?
C21 H21 0.9300 . ?
C21 C22 1.326(14) . ?
C22 H22 0.9300 . ?
C22 C23 1.418(13) . ?
C23 H23 0.9300 . ?
C23 C24 1.347(12) . ?
C24 B3 1.517(12) . ?

loop_
_geom_torsion_atom_site_label_1
_geom_torsion_atom_site_label_2
_geom_torsion_atom_site_label_3
_geom_torsion_atom_site_label_4
_geom_torsion
_geom_torsion_site_symmetry_1
_geom_torsion_site_symmetry_2
_geom_torsion_site_symmetry_3
_geom_torsion_site_symmetry_4
_geom_torsion_publ_flag
I1 C1 C2 C3 -174.8(6) . . . . ?
I1 C1 B1 N1 174.3(5) . . . . ?
I1 C1 B1 C5 -5.4(13) . . . . ?
I2 C5 C6 C7 -179.4(6) . . . . ?
I2 C5 B1 N1 178.9(5) . . . . ?
I2 C5 B1 C1 -1.4(13) . . . . ?
I3 C9 C10 C11 -174.7(11) . . . . ?
I3 C9 B2 N2 174.3(6) . . . . ?
I3 C9 B2 C16 -3.9(15) . . . . ?
I4 C16 B2 N2 176.7(6) . . . . ?
I4 C16 B2 C9 -5.0(15) . . . . ?
I5 C17 C18 C19 -178.5(8) . . . . ?
I5 C17 B3 N3 -180.0(5) . . . . ?
I5 C17 B3 C24 2.1(14) . . . . ?
I6 C24 B3 N3 -178.5(5) . . . . ?
I6 C24 B3 C17 -0.6(14) . . . . ?
N2 C13 C14 C15 5.8(17) . . . . ?
N3 C21 C22 C23 -0.3(15) . . . . ?
C1 C2 C3 C4 -0.9(14) . . . . ?
C2 C1 B1 N1 -2.9(11) . . . . ?
C2 C1 B1 C5 177.4(9) . . . . ?
C2 C3 C4 N1 -0.6(14) . . . . ?
C4 N1 C8 C7 178.3(8) . . . . ?
C4 N1 B1 C1 1.5(10) . . . . ?
C4 N1 B1 C5 -178.7(7) . . . . ?
C5 C6 C7 C8 0.6(14) . . . . ?
C6 C5 B1 N1 0.9(11) . . . . ?
C6 C5 B1 C1 -179.4(8) . . . . ?
C6 C7 C8 N1 0.1(14) . . . . ?
C8 N1 C4 C3 -178.5(8) . . . . ?
C8 N1 B1 C1 -180.0(7) . . . . ?
C8 N1 B1 C5 -0.2(10) . . . . ?
C9 C10 C11 C12 -2(2) . . . . ?
C10 C9 B2 N2 -3.8(13) . . . . ?
C10 C9 B2 C16 177.9(10) . . . . ?
C10 C11 C12 N2 0(2) . . . . ?
C12 N2 C13 C14 176.1(10) . . . . ?
C12 N2 B2 C9 2.5(11) . . . . ?
C12 N2 B2 C16 -178.9(8) . . . . ?
C13 N2 C12 C11 178.3(11) . . . . ?
C13 N2 B2 C9 -176.6(8) . . . . ?
C13 N2 B2 C16 2.1(11) . . . . ?
C13 C14 C15 C16 -4.1(19) . . . . ?
C14 C15 C16 I4 -176.0(10) . . . . ?
C14 C15 C16 B2 1.4(17) . . . . ?
C15 C16 B2 N2 -0.4(13) . . . . ?
C15 C16 B2 C9 177.9(10) . . . . ?
C17 C18 C19 C20 -3.7(18) . . . . ?
C18 C17 B3 N3 -1.1(12) . . . . ?
C18 C17 B3 C24 -179.1(9) . . . . ?
C18 C19 C20 N3 3.2(18) . . . . ?
C20 N3 C21 C22 -179.3(9) . . . . ?
C20 N3 B3 C17 0.6(11) . . . . ?
C20 N3 B3 C24 179.0(8) . . . . ?
C21 N3 C20 C19 177.6(10) . . . . ?
C21 N3 B3 C17 -178.6(7) . . . . ?
C21 N3 B3 C24 -0.2(11) . . . . ?
C21 C22 C23 C24 1.1(16) . . . . ?
C22 C23 C24 I6 178.1(7) . . . . ?
C22 C23 C24 B3 -1.4(14) . . . . ?
C23 C24 B3 N3 1.0(12) . . . . ?
C23 C24 B3 C17 178.9(9) . . . . ?
B1 N1 C4 C3 0.1(12) . . . . ?
B1 N1 C8 C7 -0.3(12) . . . . ?
B1 C1 C2 C3 2.7(12) . . . . ?
B1 C5 C6 C7 -1.1(12) . . . . ?
B2 N2 C12 C11 -0.8(15) . . . . ?
B2 N2 C13 C14 -4.8(14) . . . . ?
B2 C9 C10 C11 3.6(18) . . . . ?
B3 N3 C20 C19 -1.7(14) . . . . ?
B3 N3 C21 C22 -0.1(13) . . . . ?
B3 C17 C18 C19 2.6(15) . . . . ?
